data_1546701
loop_
_publ_author_name
'Raj, Radhakrishnan Mohan'
'Lekha, Logu'
'Viswanathan, Vijayan'
'Velmurugan, Devadasan'
'Easwaramoorthy, Deivanayagam'

_publ_section_title
;
 1,4-Bis[(oxan-2-yl)oxy]benzene
;
_journal_coeditor_code HB4130
_journal_issue 5
_journal_name_full IUCrData
_journal_page_first x170717
_journal_paper_doi 10.1107/S2414314617007179
_journal_volume 2
_journal_year 2017
_chemical_formula_iupac 'C16 H22 O4'
_chemical_formula_moiety 'C16 H22 O4'
_chemical_formula_sum 'C16 H22 O4'
_chemical_formula_weight 278.33
_chemical_name_systematic
;
1,4-Bis[(oxan-2-yl)oxy]benzene
;
_space_group_crystal_system monoclinic
_space_group_IT_number 14
_space_group_name_Hall '-P 2yn'
_space_group_name_H-M_alt 'P 1 21/n 1'
_symmetry_space_group_name_Hall '-P 2yn'
_symmetry_space_group_name_H-M 'P 1 21/n 1'
_atom_sites_solution_hydrogens geom
_audit_creation_method SHELXL-2016/4
_cell_angle_alpha 90.000
_cell_angle_beta 99.391(5)
_cell_angle_gamma 90.000
_cell_formula_units_Z 2
_cell_length_a 6.767(5)
_cell_length_b 6.817(5)
_cell_length_c 15.864(5)
_cell_measurement_reflns_used 1175
_cell_measurement_temperature 293(2)
_cell_measurement_theta_max 24.4
_cell_measurement_theta_min 2.6
_cell_volume 722.0(8)
_computing_cell_refinement
;
APEX2 (Bruker, 2008)
;
_computing_data_collection
;
APEX2 (Bruker, 2008)
;
_computing_data_reduction
;
SAINT (Bruker, 2008)
;
_computing_molecular_graphics
;
ORTEP-3 for Windows (Farrugia, 2012)
;
_computing_publication_material
;
PLATON (Spek, 2009)
;
_computing_structure_refinement
;
SHELXL2016 (Sheldrick, 2015)
;
_computing_structure_solution
;
SHELXS97 (Sheldrick, 2008)
;
_diffrn_ambient_temperature 293(2)
_diffrn_measured_fraction_theta_full 0.992
_diffrn_measured_fraction_theta_max 0.992
_diffrn_measurement_device_type 'Bruker SMART APEXII CCD'
_diffrn_measurement_method '\w and \f scans'
_diffrn_radiation_type MoK\a
_diffrn_radiation_wavelength 0.71073
_diffrn_reflns_av_R_equivalents 0.0244
_diffrn_reflns_limit_h_max 7
_diffrn_reflns_limit_h_min -7
_diffrn_reflns_limit_k_max 7
_diffrn_reflns_limit_k_min -7
_diffrn_reflns_limit_l_max 18
_diffrn_reflns_limit_l_min -17
_diffrn_reflns_number 5817
_diffrn_reflns_theta_full 24.365
_diffrn_reflns_theta_max 24.365
_diffrn_reflns_theta_min 2.603
_exptl_absorpt_coefficient_mu 0.091
_exptl_absorpt_correction_T_max 0.853
_exptl_absorpt_correction_T_min 0.756
_exptl_absorpt_correction_type multi-scan
_exptl_absorpt_process_details
;
(<i>SADABS</i>; Bruker, 2008)
;
_exptl_crystal_colour colourless
_exptl_crystal_density_diffrn 1.280
_exptl_crystal_description block
_exptl_crystal_F_000 300
_exptl_crystal_size_max 0.300
_exptl_crystal_size_mid 0.200
_exptl_crystal_size_min 0.200
_refine_diff_density_max 0.141
_refine_diff_density_min -0.140
_refine_ls_extinction_method none
_refine_ls_goodness_of_fit_ref 1.094
_refine_ls_hydrogen_treatment constr
_refine_ls_matrix_type full
_refine_ls_number_parameters 91
_refine_ls_number_reflns 1175
_refine_ls_number_restraints 0
_refine_ls_restrained_S_all 1.094
_refine_ls_R_factor_all 0.0413
_refine_ls_R_factor_gt 0.0326
_refine_ls_shift/su_max 0.000
_refine_ls_shift/su_mean 0.000
_refine_ls_structure_factor_coef Fsqd
_refine_ls_weighting_details 'w=1/[\s^2^(Fo^2^)+(0.0356P)^2^+0.1292P] where P=(Fo^2^+2Fc^2^)/3'
_refine_ls_weighting_scheme calc
_refine_ls_wR_factor_gt 0.0786
_refine_ls_wR_factor_ref 0.0840
_reflns_number_gt 976
_reflns_number_total 1175
_reflns_threshold_expression 'I > 2\s(I)'
_cod_data_source_file hb4130sup1.cif
_cod_data_source_block I
_cod_database_code 1546701
_shelx_space_group_comment
;
The symmetry employed for this shelxl refinement is uniquely defined
by the following loop, which should always be used as a source of
symmetry information in preference to the above space-group names.
They are only intended as comments.
;
_shelx_estimated_absorpt_t_min 0.973
_shelx_estimated_absorpt_t_max 0.982

loop_
_space_group_symop_operation_xyz
'x, y, z'
'-x+1/2, y+1/2, -z+1/2'
'-x, -y, -z'
'x-1/2, -y-1/2, z-1/2'

loop_
_atom_site_type_symbol
_atom_site_label
_atom_site_fract_x
_atom_site_fract_y
_atom_site_fract_z
_atom_site_U_iso_or_equiv
_atom_site_adp_type
_atom_site_calc_flag
_atom_site_occupancy
C C1 0.6512(2) 0.2718(2) 0.83666(9) 0.0426(4) Uani d 1
H H1 0.683390 0.166073 0.799310 0.051 Uiso calc 1
C C2 0.4358(2) 0.3315(2) 0.80928(10) 0.0526(4) Uani d 1
H H2A 0.348919 0.222001 0.816930 0.063 Uiso calc 1
H H2B 0.413944 0.365739 0.749130 0.063 Uiso calc 1
C C3 0.3834(2) 0.5052(3) 0.86102(10) 0.0582(5) Uani d 1
H H3A 0.249437 0.550953 0.838501 0.070 Uiso calc 1
H H3B 0.386157 0.466188 0.920008 0.070 Uiso calc 1
C C4 0.5329(3) 0.6680(3) 0.85653(13) 0.0660(5) Uani d 1
H H4A 0.517002 0.718745 0.798690 0.079 Uiso calc 1
H H4B 0.507999 0.774275 0.894067 0.079 Uiso calc 1
C C5 0.7431(2) 0.5937(2) 0.88259(11) 0.0565(4) Uani d 1
H H5A 0.837039 0.697816 0.876008 0.068 Uiso calc 1
H H5B 0.762908 0.556370 0.942381 0.068 Uiso calc 1
C C6 0.83603(19) 0.10172(19) 0.95814(9) 0.0377(3) Uani d 1
C C7 1.0155(2) 0.1063(2) 0.92723(9) 0.0431(4) Uani d 1
H H7 1.026663 0.177577 0.878240 0.052 Uiso calc 1
C C8 0.8222(2) -0.0044(2) 1.03046(9) 0.0425(4) Uani d 1
H H8 0.701375 -0.007568 1.051230 0.051 Uiso calc 1
O O1 0.78259(13) 0.42824(14) 0.83219(6) 0.0445(3) Uani d 1
O O2 0.66348(13) 0.19763(15) 0.92132(6) 0.0456(3) Uani d 1

loop_
_atom_site_aniso_label
_atom_site_aniso_U_11
_atom_site_aniso_U_22
_atom_site_aniso_U_33
_atom_site_aniso_U_12
_atom_site_aniso_U_13
_atom_site_aniso_U_23
C1 0.0471(8) 0.0427(8) 0.0385(8) -0.0007(7) 0.0088(6) -0.0002(6)
C2 0.0457(8) 0.0616(11) 0.0477(9) -0.0040(8) -0.0006(7) 0.0095(8)
C3 0.0439(9) 0.0719(12) 0.0602(10) 0.0161(8) 0.0130(7) 0.0142(9)
C4 0.0698(11) 0.0512(10) 0.0811(13) 0.0138(9) 0.0244(9) -0.0040(9)
C5 0.0593(10) 0.0461(10) 0.0658(11) -0.0048(8) 0.0153(8) -0.0094(8)
C6 0.0356(7) 0.0364(8) 0.0419(8) 0.0027(6) 0.0091(6) 0.0020(6)
C7 0.0425(8) 0.0465(9) 0.0430(8) 0.0039(7) 0.0152(6) 0.0106(7)
C8 0.0368(7) 0.0460(8) 0.0483(8) 0.0036(6) 0.0171(6) 0.0058(7)
O1 0.0438(5) 0.0432(6) 0.0495(6) 0.0004(5) 0.0168(4) 0.0033(5)
O2 0.0378(5) 0.0532(7) 0.0475(6) 0.0086(5) 0.0122(4) 0.0146(5)

loop_
_atom_type_symbol
_atom_type_description
_atom_type_scat_dispersion_real
_atom_type_scat_dispersion_imag
_atom_type_scat_source
C C 0.0033 0.0016 'International Tables Vol C Tables 4.2.6.8 and 6.1.1.4'
H H 0.0000 0.0000 'International Tables Vol C Tables 4.2.6.8 and 6.1.1.4'
O O 0.0106 0.0060 'International Tables Vol C Tables 4.2.6.8 and 6.1.1.4'

loop_
_geom_angle_atom_site_label_1
_geom_angle_atom_site_label_2
_geom_angle_atom_site_label_3
_geom_angle_site_symmetry_1
_geom_angle_site_symmetry_3
_geom_angle
O1 C1 O2 . . 112.26(11)
O1 C1 C2 . . 111.88(13)
O2 C1 C2 . . 105.81(11)
O1 C1 H1 . . 108.9
O2 C1 H1 . . 108.9
C2 C1 H1 . . 108.9
C1 C2 C3 . . 110.83(12)
C1 C2 H2A . . 109.5
C3 C2 H2A . . 109.5
C1 C2 H2B . . 109.5
C3 C2 H2B . . 109.5
H2A C2 H2B . . 108.1
C4 C3 C2 . . 109.30(13)
C4 C3 H3A . . 109.8
C2 C3 H3A . . 109.8
C4 C3 H3B . . 109.8
C2 C3 H3B . . 109.8
H3A C3 H3B . . 108.3
C5 C4 C3 . . 110.50(15)
C5 C4 H4A . . 109.5
C3 C4 H4A . . 109.5
C5 C4 H4B . . 109.5
C3 C4 H4B . . 109.5
H4A C4 H4B . . 108.1
O1 C5 C4 . . 111.49(13)
O1 C5 H5A . . 109.3
C4 C5 H5A . . 109.3
O1 C5 H5B . . 109.3
C4 C5 H5B . . 109.3
H5A C5 H5B . . 108.0
C8 C6 O2 . . 115.75(12)
C8 C6 C7 . . 119.49(12)
O2 C6 C7 . . 124.76(13)
C8 C7 C6 3_757 . 119.50(13)
C8 C7 H7 3_757 . 120.2
C6 C7 H7 . . 120.2
C6 C8 C7 . 3_757 121.01(13)
C6 C8 H8 . . 119.5
C7 C8 H8 3_757 . 119.5
C1 O1 C5 . . 113.21(11)
C6 O2 C1 . . 118.80(10)

loop_
_geom_bond_atom_site_label_1
_geom_bond_atom_site_label_2
_geom_bond_site_symmetry_2
_geom_bond_distance
C1 O1 . 1.3977(18)
C1 O2 . 1.4247(17)
C1 C2 . 1.507(2)
C1 H1 . 0.9800
C2 C3 . 1.515(2)
C2 H2A . 0.9700
C2 H2B . 0.9700
C3 C4 . 1.511(3)
C3 H3A . 0.9700
C3 H3B . 0.9700
C4 C5 . 1.503(2)
C4 H4A . 0.9700
C4 H4B . 0.9700
C5 O1 . 1.4324(19)
C5 H5A . 0.9700
C5 H5B . 0.9700
C6 C8 . 1.372(2)
C6 O2 . 1.3818(17)
C6 C7 . 1.383(2)
C7 C8 3_757 1.378(2)
C7 H7 . 0.9300
C8 C7 3_757 1.378(2)
C8 H8 . 0.9300

loop_
_geom_hbond_atom_site_label_D
_geom_hbond_atom_site_label_H
_geom_hbond_atom_site_label_A
_geom_hbond_site_symmetry_A
_geom_hbond_distance_DH
_geom_hbond_distance_HA
_geom_hbond_distance_DA
_geom_hbond_angle_DHA
C7 H7 O1 . 0.93 2.41 2.966(2) 119
C5 H5A Cg1 1_545 0.93 2.94 3.621(3) 129

loop_
_geom_torsion_atom_site_label_1
_geom_torsion_atom_site_label_2
_geom_torsion_atom_site_label_3
_geom_torsion_atom_site_label_4
_geom_torsion_site_symmetry_4
_geom_torsion
O1 C1 C2 C3 . -55.28(16)
O2 C1 C2 C3 . 67.28(16)
C1 C2 C3 C4 . 53.15(18)
C2 C3 C4 C5 . -53.58(19)
C3 C4 C5 O1 . 55.58(19)
C8 C6 C7 C8 3_757 -0.1(2)
O2 C6 C7 C8 3_757 -179.97(13)
O2 C6 C8 C7 3_757 179.98(13)
C7 C6 C8 C7 3_757 0.1(2)
O2 C1 O1 C5 . -61.30(15)
C2 C1 O1 C5 . 57.50(16)
C4 C5 O1 C1 . -57.90(17)
C8 C6 O2 C1 . -165.57(12)
C7 C6 O2 C1 . 14.3(2)
O1 C1 O2 C6 . -68.23(16)
C2 C1 O2 C6 . 169.46(12)

_cod_database_fobs_code 1546701
